data_4023032
loop_
_publ_author_name
'Natasza Sprutta'
'Marta Siczek'
'Lechos\/law Latos-Gra\.zy\'nski'
'Mi\/losz Pawlicki'
'Ludmi\/la Szterenberg'
'Tadeusz Lis'

_publ_section_title
;
 Dioxadiazuliporphyrin: A Near-IR Redox Switchable Chromophore
;
_journal_name_full 'Journal of Organic Chemistry'
_journal_page_first 9501
_journal_page_last 9509
_journal_paper_doi 10.1021/jo7015218
_journal_volume 72
_journal_year 2007
_chemical_formula_moiety 'C60 H44 O2 C9 H9'
_chemical_formula_sum 'C69 H53 O2'
_chemical_formula_weight 914.11
_chemical_name_systematic
;
 5,10,15,20-tetratolyl-22,24-dioxadiazuliporphyrin
;
_space_group_IT_number 2
_symmetry_cell_setting triclinic
_symmetry_space_group_name_Hall '-P 1'
_symmetry_space_group_name_H-M 'P -1'
_atom_sites_solution_hydrogens geom
_atom_sites_solution_primary direct
_atom_sites_solution_secondary difmap
_audit_creation_method SHELXL-97
_cell_angle_alpha 75.90(4)
_cell_angle_beta 83.90(4)
_cell_angle_gamma 67.09(4)
_cell_formula_units_Z 2
_cell_length_a 12.592(5)
_cell_length_b 12.700(5)
_cell_length_c 17.466(7)
_cell_measurement_reflns_used 5636
_cell_measurement_temperature 100(2)
_cell_measurement_theta_max 76
_cell_measurement_theta_min 3
_cell_volume 2495.1(17)
_computing_cell_refinement 'CrysAlis RED (Oxford Diffraction, 1995-2003)'
_computing_data_collection 'CrysAlis CCD (Oxford Diffraction, 1995-2003)'
_computing_data_reduction 'CrysAlis RED (Oxford Diffraction, 1995-2003)'
_computing_molecular_graphics 'ORTEP for Windows'
_computing_publication_material 'SHELXL-97 (Sheldrick, 1997)'
_computing_structure_refinement 'SHELXL-97 (Sheldrick, 1997)'
_computing_structure_solution 'SHELXS-97 (Sheldrick, 1990)'
_diffrn_ambient_temperature 100(2)
_diffrn_measured_fraction_theta_full 0.954
_diffrn_measured_fraction_theta_max 0.773
_diffrn_measurement_device_type 'XCALIBUR PX ONYX CCD diffractometer'
_diffrn_measurement_method \w
_diffrn_radiation_monochromator graphite
_diffrn_radiation_source 'fine-focus sealed tube'
_diffrn_radiation_type CuK\a
_diffrn_radiation_wavelength 1.54180
_diffrn_reflns_av_R_equivalents 0.0713
_diffrn_reflns_av_sigmaI/netI 0.1299
_diffrn_reflns_limit_h_max 13
_diffrn_reflns_limit_h_min -13
_diffrn_reflns_limit_k_max 14
_diffrn_reflns_limit_k_min -15
_diffrn_reflns_limit_l_max 22
_diffrn_reflns_limit_l_min -14
_diffrn_reflns_number 21722
_diffrn_reflns_theta_full 59.00
_diffrn_reflns_theta_max 76.82
_diffrn_reflns_theta_min 3.81
_exptl_absorpt_coefficient_mu 0.549
_exptl_absorpt_correction_type none
_exptl_crystal_colour red
_exptl_crystal_density_diffrn 1.217
_exptl_crystal_density_method 'not measured'
_exptl_crystal_description plate
_exptl_crystal_F_000 966
_exptl_crystal_size_max 0.11
_exptl_crystal_size_mid 0.08
_exptl_crystal_size_min 0.05
_refine_diff_density_max 0.22
_refine_diff_density_min -0.22
_refine_diff_density_rms 0.040
_refine_ls_extinction_method none
_refine_ls_goodness_of_fit_ref 0.859
_refine_ls_hydrogen_treatment constr
_refine_ls_matrix_type full
_refine_ls_number_parameters 644
_refine_ls_number_reflns 8139
_refine_ls_number_restraints 0
_refine_ls_restrained_S_all 0.859
_refine_ls_R_factor_all 0.1011
_refine_ls_R_factor_gt 0.0430
_refine_ls_shift/su_max 0.001
_refine_ls_shift/su_mean 0.000
_refine_ls_structure_factor_coef Fsqd
_refine_ls_weighting_details 'calc w=1/[\s^2^(Fo^2^)]'
_refine_ls_weighting_scheme calc
_refine_ls_wR_factor_gt 0.0639
_refine_ls_wR_factor_ref 0.0701
_reflns_number_gt 3989
_reflns_number_total 8139
_reflns_threshold_expression >2sigma(I)
_cod_data_source_file jo7015218-File002_2.cif
_cod_data_source_block na89dc
_cod_database_code 4023032

loop_
_symmetry_equiv_pos_as_xyz
'x, y, z'
'-x, -y, -z'

loop_
_atom_site_label
_atom_site_type_symbol
_atom_site_fract_x
_atom_site_fract_y
_atom_site_fract_z
_atom_site_U_iso_or_equiv
_atom_site_adp_type
_atom_site_occupancy
_atom_site_symmetry_multiplicity
_atom_site_calc_flag
_atom_site_refinement_flags
O24 O 0.41510(15) 0.29551(15) 0.45002(9) 0.0282(5) Uani 1 1 d .
O22 O 0.18654(15) 0.59394(15) 0.26075(9) 0.0274(4) Uani 1 1 d .
C16 C 0.5039(2) 0.2006(2) 0.42751(14) 0.0260(7) Uani 1 1 d .
C18 C 0.5649(2) 0.2315(2) 0.53348(13) 0.0281(7) Uani 1 1 d .
H18 H 0.6106 0.2244 0.5758 0.034 Uiso 1 1 calc R
C17 C 0.5976(2) 0.1628(2) 0.48021(14) 0.0285(7) Uani 1 1 d .
H17 H 0.6700 0.1005 0.4782 0.034 Uiso 1 1 calc R
C19 C 0.4506(2) 0.3164(2) 0.51623(13) 0.0256(7) Uani 1 1 d .
C15 C 0.4894(2) 0.1645(2) 0.36326(14) 0.0272(7) Uani 1 1 d .
C51 C 0.5812(2) 0.0637(2) 0.33712(14) 0.0257(7) Uani 1 1 d .
C56 C 0.6332(2) -0.0481(2) 0.38504(14) 0.0282(7) Uani 1 1 d .
H56 H 0.6156 -0.0607 0.4400 0.034 Uiso 1 1 calc R
C55 C 0.7099(2) -0.1408(2) 0.35435(14) 0.0294(7) Uani 1 1 d .
H55 H 0.7433 -0.2160 0.3882 0.035 Uiso 1 1 calc R
C54 C 0.7386(2) -0.1246(2) 0.27357(15) 0.0295(7) Uani 1 1 d .
C53 C 0.6887(2) -0.0137(2) 0.22643(15) 0.0310(7) Uani 1 1 d .
H53 H 0.7083 -0.0008 0.1718 0.037 Uiso 1 1 calc R
C52 C 0.6112(2) 0.0785(2) 0.25648(14) 0.0305(7) Uani 1 1 d .
H52 H 0.5776 0.1531 0.2222 0.037 Uiso 1 1 calc R
C57 C 0.8204(2) -0.2250(2) 0.23904(15) 0.0402(8) Uani 1 1 d .
H57C H 0.7821 -0.2783 0.2370 0.060 Uiso 1 1 calc R
H57B H 0.8889 -0.2676 0.2721 0.060 Uiso 1 1 calc R
H57A H 0.8434 -0.1945 0.1855 0.060 Uiso 1 1 calc R
C14 C 0.3903(2) 0.2285(2) 0.31081(13) 0.0244(6) Uani 1 1 d .
C13 C 0.3318(2) 0.1750(2) 0.27735(13) 0.0258(6) Uani 1 1 d .
C131 C 0.3464(2) 0.0577(2) 0.29871(13) 0.0284(7) Uani 1 1 d .
H131 H 0.4006 0.0110 0.3392 0.034 Uiso 1 1 calc R
C132 C 0.2925(2) -0.0013(2) 0.26910(15) 0.0330(7) Uani 1 1 d .
H132 H 0.3174 -0.0832 0.2905 0.040 Uiso 1 1 calc R
C123 C 0.2073(3) 0.0443(2) 0.21233(15) 0.0375(8) Uani 1 1 d .
H123 H 0.1818 -0.0111 0.2004 0.045 Uiso 1 1 calc R
C122 C 0.1541(2) 0.1583(3) 0.17075(15) 0.0384(8) Uani 1 1 d .
H122 H 0.0955 0.1704 0.1358 0.046 Uiso 1 1 calc R
C121 C 0.1741(2) 0.2576(2) 0.17275(14) 0.0316(7) Uani 1 1 d .
H121 H 0.1274 0.3280 0.1389 0.038 Uiso 1 1 calc R
C12 C 0.2532(2) 0.2687(2) 0.21743(13) 0.0250(6) Uani 1 1 d .
C23 C 0.3478(2) 0.3487(2) 0.27521(13) 0.0275(7) Uani 1 1 d .
H23 H 0.3695 0.4052 0.2892 0.033 Uiso 1 1 calc R
C11 C 0.2684(2) 0.3737(2) 0.21585(13) 0.0244(6) Uani 1 1 d .
C10 C 0.2171(2) 0.4866(2) 0.16083(14) 0.0245(6) Uani 1 1 d .
C41 C 0.2023(2) 0.4901(2) 0.07670(14) 0.0244(6) Uani 1 1 d .
C46 C 0.2878(2) 0.4145(2) 0.03622(14) 0.0320(7) Uani 1 1 d .
H46 H 0.3565 0.3601 0.0627 0.038 Uiso 1 1 calc R
C45 C 0.2737(2) 0.4176(2) -0.04298(14) 0.0346(7) Uani 1 1 d .
H45 H 0.3320 0.3640 -0.0691 0.042 Uiso 1 1 calc R
C44 C 0.1756(3) 0.4983(2) -0.08367(15) 0.0327(7) Uani 1 1 d .
C43 C 0.0907(2) 0.5717(2) -0.04297(15) 0.0340(7) Uani 1 1 d .
H43 H 0.0221 0.6262 -0.0695 0.041 Uiso 1 1 calc R
C42 C 0.1032(2) 0.5680(2) 0.03588(14) 0.0297(7) Uani 1 1 d .
H42 H 0.0429 0.6194 0.0623 0.036 Uiso 1 1 calc R
C47 C 0.1589(3) 0.5024(3) -0.16943(14) 0.0487(9) Uani 1 1 d .
H47C H 0.1078 0.4617 -0.1720 0.073 Uiso 1 1 calc R
H47B H 0.2337 0.4640 -0.1935 0.073 Uiso 1 1 calc R
H47A H 0.1243 0.5842 -0.1981 0.073 Uiso 1 1 calc R
C09 C 0.1875(2) 0.5904(2) 0.18107(13) 0.0264(7) Uani 1 1 d .
C08 C 0.1549(2) 0.7083(2) 0.13609(14) 0.0278(7) Uani 1 1 d .
H08 H 0.1511 0.7317 0.0802 0.033 Uiso 1 1 calc R
C07 C 0.1301(2) 0.7813(2) 0.18642(13) 0.0280(7) Uani 1 1 d .
H07 H 0.1062 0.8642 0.1718 0.034 Uiso 1 1 calc R
C06 C 0.1464(2) 0.7115(2) 0.26564(14) 0.0256(7) Uani 1 1 d .
C05 C 0.1285(2) 0.7399(2) 0.33771(14) 0.0243(6) Uani 1 1 d .
C31 C 0.0701(2) 0.8629(2) 0.34376(13) 0.0242(6) Uani 1 1 d .
C36 C -0.0258(2) 0.9417(2) 0.29859(13) 0.0277(7) Uani 1 1 d .
H36 H -0.0539 0.9157 0.2614 0.033 Uiso 1 1 calc R
C35 C -0.0807(2) 1.0563(2) 0.30643(14) 0.0295(7) Uani 1 1 d .
H35 H -0.1458 1.1070 0.2749 0.035 Uiso 1 1 calc R
C34 C -0.0424(2) 1.0991(2) 0.35972(14) 0.0307(7) Uani 1 1 d .
C33 C 0.0521(2) 1.0207(2) 0.40525(13) 0.0317(7) Uani 1 1 d .
H33 H 0.0806 1.0473 0.4420 0.038 Uiso 1 1 calc R
C32 C 0.1056(2) 0.9060(2) 0.39877(13) 0.0280(7) Uani 1 1 d .
H32 H 0.1681 0.8547 0.4324 0.034 Uiso 1 1 calc R
C37 C -0.1011(3) 1.2238(2) 0.36757(15) 0.0450(8) Uani 1 1 d .
H37C H -0.1246 1.2256 0.4227 0.068 Uiso 1 1 calc R
H37B H -0.1693 1.2628 0.3340 0.068 Uiso 1 1 calc R
H37A H -0.0478 1.2647 0.3511 0.068 Uiso 1 1 calc R
C04 C 0.1649(2) 0.6481(2) 0.41068(13) 0.0223(6) Uani 1 1 d .
C03 C 0.0910(2) 0.6333(2) 0.47584(13) 0.0219(6) Uani 1 1 d .
C031 C -0.0266(2) 0.6930(2) 0.47848(13) 0.0280(7) Uani 1 1 d .
H031 H -0.0575 0.7527 0.4329 0.034 Uiso 1 1 calc R
C032 C -0.1074(2) 0.6803(2) 0.53684(14) 0.0309(7) Uani 1 1 d .
H032 H -0.1854 0.7304 0.5255 0.037 Uiso 1 1 calc R
C023 C -0.0870(2) 0.6024(2) 0.61021(14) 0.0315(7) Uani 1 1 d .
H023 H -0.1536 0.6070 0.6425 0.038 Uiso 1 1 calc R
C022 C 0.0157(2) 0.5194(2) 0.64313(14) 0.0300(7) Uani 1 1 d .
H022 H 0.0096 0.4756 0.6947 0.036 Uiso 1 1 calc R
C021 C 0.1257(2) 0.4916(2) 0.61140(13) 0.0268(7) Uani 1 1 d .
H021 H 0.1845 0.4326 0.6451 0.032 Uiso 1 1 calc R
C02 C 0.1640(2) 0.5363(2) 0.53786(13) 0.0224(6) Uani 1 1 d .
C01 C 0.2766(2) 0.4966(2) 0.50679(13) 0.0232(6) Uani 1 1 d .
C21 C 0.2745(2) 0.5633(2) 0.42854(14) 0.0277(7) Uani 1 1 d .
H21 H 0.3388 0.5516 0.3933 0.033 Uiso 1 1 calc R
C20 C 0.3800(2) 0.4059(2) 0.54837(14) 0.0254(6) Uani 1 1 d .
C61 C 0.4120(2) 0.4197(2) 0.62414(14) 0.0263(7) Uani 1 1 d .
C66 C 0.3946(2) 0.5307(2) 0.63476(14) 0.0302(7) Uani 1 1 d .
H66 H 0.3613 0.5974 0.5936 0.036 Uiso 1 1 calc R
C65 C 0.4249(2) 0.5453(3) 0.70416(14) 0.0328(7) Uani 1 1 d .
H65 H 0.4114 0.6219 0.7100 0.039 Uiso 1 1 calc R
C64 C 0.4749(2) 0.4497(3) 0.76543(15) 0.0345(7) Uani 1 1 d .
C63 C 0.4912(2) 0.3400(2) 0.75591(14) 0.0351(7) Uani 1 1 d .
H63 H 0.5256 0.2736 0.7971 0.042 Uiso 1 1 calc R
C62 C 0.4584(2) 0.3242(2) 0.68727(14) 0.0333(7) Uani 1 1 d .
H62 H 0.4676 0.2479 0.6831 0.040 Uiso 1 1 calc R
C67 C 0.5090(2) 0.4661(3) 0.84149(14) 0.0456(9) Uani 1 1 d .
H67C H 0.4417 0.4851 0.8769 0.068 Uiso 1 1 calc R
H67B H 0.5374 0.5301 0.8293 0.068 Uiso 1 1 calc R
H67A H 0.5699 0.3935 0.8673 0.068 Uiso 1 1 calc R
C78 C 0.3157(4) -0.1480(4) -0.00269(17) 0.0611(11) Uani 1 1 d .
H78 H 0.3740 -0.1488 0.0280 0.073 Uiso 1 1 calc R
C77 C 0.2132(4) -0.0573(4) -0.0102(2) 0.0729(13) Uani 1 1 d .
H77 H 0.1995 0.0051 0.0152 0.087 Uiso 1 1 calc R
C76 C 0.1293(3) -0.0553(4) -0.0544(2) 0.0785(14) Uani 1 1 d .
H76 H 0.0571 0.0088 -0.0606 0.094 Uiso 1 1 calc R
C75 C 0.1501(4) -0.1467(4) -0.08969(19) 0.0761(14) Uani 1 1 d .
H75 H 0.0912 -0.1458 -0.1199 0.091 Uiso 1 1 calc R
C74 C 0.2526(4) -0.2381(4) -0.08260(19) 0.0686(12) Uani 1 1 d .
H74 H 0.2657 -0.3006 -0.1077 0.082 Uiso 1 1 calc R
C73 C 0.3374(3) -0.2397(3) -0.0389(2) 0.0652(11) Uani 1 1 d .
H73 H 0.4102 -0.3030 -0.0335 0.078 Uiso 1 1 calc R
C72 C 0.4303(3) 0.0834(3) -0.05929(19) 0.0564(10) Uani 1 1 d .
H72 H 0.3824 0.1413 -0.1000 0.068 Uiso 1 1 calc R
C71 C 0.4066(3) 0.0923(3) 0.0191(2) 0.0548(10) Uani 1 1 d .
H71 H 0.3420 0.1559 0.0320 0.066 Uiso 1 1 calc R
C70 C 0.4768(3) 0.0091(3) 0.07757(17) 0.0523(9) Uani 1 1 d .
H70 H 0.4612 0.0156 0.1310 0.063 Uiso 1 1 calc R

loop_
_atom_site_aniso_label
_atom_site_aniso_U_11
_atom_site_aniso_U_22
_atom_site_aniso_U_33
_atom_site_aniso_U_23
_atom_site_aniso_U_13
_atom_site_aniso_U_12
O24 0.0328(12) 0.0306(11) 0.0218(9) -0.0092(8) -0.0072(8) -0.0089(10)
O22 0.0419(12) 0.0256(11) 0.0166(9) -0.0064(8) -0.0042(8) -0.0127(10)
C16 0.0287(18) 0.0267(16) 0.0191(13) -0.0024(12) -0.0026(11) -0.0077(14)
C18 0.0361(19) 0.0288(17) 0.0199(14) -0.0024(12) -0.0061(12) -0.0132(15)
C17 0.0267(18) 0.0266(16) 0.0295(15) -0.0026(13) -0.0050(12) -0.0083(14)
C19 0.0283(18) 0.0294(17) 0.0200(13) -0.0036(12) -0.0058(11) -0.0113(15)
C15 0.0297(18) 0.0273(17) 0.0234(14) -0.0022(12) -0.0012(12) -0.0111(14)
C51 0.0298(18) 0.0265(17) 0.0251(14) -0.0070(12) -0.0036(12) -0.0134(15)
C56 0.0313(18) 0.0318(17) 0.0209(14) -0.0031(12) -0.0052(12) -0.0114(15)
C55 0.0333(19) 0.0257(17) 0.0270(14) -0.0037(13) -0.0070(12) -0.0084(15)
C54 0.0285(18) 0.0309(17) 0.0325(15) -0.0130(13) -0.0025(13) -0.0108(15)
C53 0.0316(19) 0.0342(18) 0.0259(14) -0.0079(13) -0.0013(12) -0.0101(15)
C52 0.0350(19) 0.0310(17) 0.0246(14) -0.0037(13) -0.0032(12) -0.0120(15)
C57 0.048(2) 0.0323(18) 0.0354(16) -0.0073(14) 0.0019(14) -0.0103(16)
C14 0.0239(17) 0.0286(16) 0.0197(13) -0.0066(12) -0.0028(11) -0.0076(14)
C13 0.0313(18) 0.0278(16) 0.0209(13) -0.0059(12) -0.0007(11) -0.0136(14)
C131 0.0321(18) 0.0335(17) 0.0221(14) -0.0059(13) -0.0022(12) -0.0148(15)
C132 0.038(2) 0.0330(18) 0.0305(15) -0.0036(13) -0.0008(13) -0.0185(16)
C123 0.050(2) 0.0324(18) 0.0393(17) -0.0062(14) -0.0064(15) -0.0252(17)
C122 0.045(2) 0.0353(18) 0.0409(17) 0.0000(14) -0.0170(14) -0.0228(17)
C121 0.0327(19) 0.0337(18) 0.0285(15) -0.0019(13) -0.0044(12) -0.0145(15)
C12 0.0264(17) 0.0311(17) 0.0197(13) -0.0046(12) -0.0013(11) -0.0136(14)
C23 0.0319(18) 0.0336(18) 0.0226(14) -0.0103(13) 0.0012(12) -0.0163(15)
C11 0.0284(17) 0.0261(16) 0.0200(13) -0.0050(12) -0.0017(11) -0.0112(14)
C10 0.0253(17) 0.0269(16) 0.0238(14) -0.0083(12) -0.0034(11) -0.0102(14)
C41 0.0282(17) 0.0238(16) 0.0249(14) -0.0072(12) -0.0032(12) -0.0119(14)
C46 0.0353(19) 0.0339(18) 0.0286(15) -0.0073(13) -0.0050(13) -0.0136(15)
C45 0.049(2) 0.0391(19) 0.0225(14) -0.0100(13) 0.0018(13) -0.0221(17)
C44 0.044(2) 0.0381(19) 0.0239(14) -0.0069(13) -0.0059(13) -0.0227(16)
C43 0.038(2) 0.0346(18) 0.0313(15) -0.0031(14) -0.0121(13) -0.0158(16)
C42 0.0332(19) 0.0312(17) 0.0275(15) -0.0084(13) -0.0051(12) -0.0126(15)
C47 0.073(3) 0.059(2) 0.0224(15) -0.0117(15) -0.0083(15) -0.030(2)
C09 0.0315(18) 0.0327(17) 0.0188(13) -0.0053(13) -0.0032(11) -0.0156(15)
C08 0.0396(19) 0.0279(16) 0.0208(13) -0.0041(12) -0.0039(12) -0.0177(15)
C07 0.0426(19) 0.0249(16) 0.0180(13) 0.0000(12) -0.0037(12) -0.0162(14)
C06 0.0359(18) 0.0175(15) 0.0216(13) 0.0000(11) -0.0064(12) -0.0091(14)
C05 0.0270(17) 0.0237(16) 0.0224(13) -0.0016(12) -0.0048(11) -0.0109(14)
C31 0.0295(18) 0.0267(16) 0.0181(13) -0.0043(12) -0.0035(11) -0.0119(14)
C36 0.0359(19) 0.0287(17) 0.0213(14) -0.0057(12) -0.0049(12) -0.0137(15)
C35 0.0361(19) 0.0253(17) 0.0255(14) -0.0036(12) -0.0085(12) -0.0090(15)
C34 0.0399(19) 0.0309(17) 0.0220(14) -0.0069(12) -0.0016(12) -0.0133(15)
C33 0.043(2) 0.0393(19) 0.0186(14) -0.0093(13) -0.0022(12) -0.0201(16)
C32 0.0374(18) 0.0307(17) 0.0153(13) -0.0024(12) -0.0057(11) -0.0123(15)
C37 0.064(2) 0.0341(19) 0.0346(17) -0.0113(14) -0.0102(15) -0.0114(18)
C04 0.0252(17) 0.0216(15) 0.0199(13) -0.0045(11) -0.0053(11) -0.0075(13)
C03 0.0248(17) 0.0224(15) 0.0206(13) -0.0081(11) -0.0046(11) -0.0081(13)
C031 0.0365(19) 0.0291(17) 0.0193(13) -0.0045(12) -0.0048(12) -0.0126(15)
C032 0.0281(18) 0.0369(19) 0.0262(14) -0.0073(13) -0.0031(12) -0.0097(15)
C023 0.0348(19) 0.0382(18) 0.0264(15) -0.0086(13) 0.0019(13) -0.0189(15)
C022 0.038(2) 0.0339(18) 0.0190(13) -0.0042(12) 0.0017(12) -0.0162(16)
C021 0.0352(19) 0.0264(16) 0.0231(14) -0.0098(12) -0.0015(12) -0.0134(15)
C02 0.0282(17) 0.0227(15) 0.0194(13) -0.0091(11) -0.0013(11) -0.0100(13)
C01 0.0294(18) 0.0222(15) 0.0186(13) -0.0054(11) -0.0035(11) -0.0093(14)
C21 0.0328(19) 0.0312(17) 0.0226(14) -0.0063(13) -0.0038(12) -0.0146(15)
C20 0.0294(18) 0.0224(16) 0.0229(14) -0.0027(12) -0.0043(12) -0.0085(14)
C61 0.0270(18) 0.0274(16) 0.0233(14) -0.0036(12) -0.0062(12) -0.0087(14)
C66 0.0309(18) 0.0357(18) 0.0240(14) -0.0047(13) -0.0060(12) -0.0120(15)
C65 0.0382(19) 0.0421(19) 0.0269(15) -0.0140(14) -0.0031(13) -0.0201(16)
C64 0.037(2) 0.046(2) 0.0249(15) -0.0086(14) -0.0038(13) -0.0186(17)
C63 0.045(2) 0.0380(19) 0.0207(14) 0.0008(13) -0.0109(12) -0.0157(16)
C62 0.0381(19) 0.0316(18) 0.0291(15) -0.0066(13) -0.0037(13) -0.0112(15)
C67 0.052(2) 0.070(2) 0.0228(15) -0.0121(15) -0.0066(14) -0.0290(19)
C78 0.087(3) 0.084(3) 0.0354(19) 0.003(2) -0.0107(19) -0.064(3)
C77 0.126(4) 0.059(3) 0.043(2) -0.014(2) 0.026(3) -0.050(3)
C76 0.060(3) 0.089(4) 0.046(2) 0.022(2) 0.015(2) -0.010(3)
C75 0.075(3) 0.138(5) 0.034(2) 0.005(3) -0.006(2) -0.073(3)
C74 0.108(4) 0.085(3) 0.041(2) -0.026(2) 0.022(2) -0.066(3)
C73 0.059(3) 0.062(3) 0.059(2) 0.012(2) 0.010(2) -0.023(2)
C72 0.073(3) 0.059(3) 0.048(2) 0.0017(19) -0.0155(19) -0.041(2)
C71 0.054(3) 0.054(2) 0.065(2) -0.022(2) 0.0079(19) -0.026(2)
C70 0.074(3) 0.063(3) 0.0334(18) -0.0193(18) 0.0045(17) -0.037(2)

loop_
_atom_type_symbol
_atom_type_description
_atom_type_scat_dispersion_real
_atom_type_scat_dispersion_imag
_atom_type_scat_source
C C 0.0181 0.0091 'International Tables Vol C Tables 4.2.6.8 and 6.1.1.4'
H H 0.0000 0.0000 'International Tables Vol C Tables 4.2.6.8 and 6.1.1.4'
O O 0.0492 0.0322 'International Tables Vol C Tables 4.2.6.8 and 6.1.1.4'

loop_
_geom_angle_atom_site_label_1
_geom_angle_atom_site_label_2
_geom_angle_atom_site_label_3
_geom_angle
_geom_angle_site_symmetry_1
_geom_angle_site_symmetry_3
C16 O24 C19 108.37(19) . .
C06 O22 C09 108.07(19) . .
C15 C16 O24 119.0(2) . .
C15 C16 C17 133.1(3) . .
O24 C16 C17 107.8(2) . .
C17 C18 C19 109.4(2) . .
C17 C18 H18 125.3 . .
C19 C18 H18 125.3 . .
C18 C17 C16 107.8(2) . .
C18 C17 H17 126.1 . .
C16 C17 H17 126.1 . .
C20 C19 O24 119.7(2) . .
C20 C19 C18 133.7(2) . .
O24 C19 C18 106.6(2) . .
C16 C15 C14 123.2(2) . .
C16 C15 C51 121.1(2) . .
C14 C15 C51 115.4(2) . .
C56 C51 C52 117.2(2) . .
C56 C51 C15 125.1(2) . .
C52 C51 C15 117.5(2) . .
C55 C56 C51 121.6(2) . .
C55 C56 H56 119.2 . .
C51 C56 H56 119.2 . .
C56 C55 C54 120.5(2) . .
C56 C55 H55 119.7 . .
C54 C55 H55 119.7 . .
C53 C54 C55 117.9(2) . .
C53 C54 C57 120.9(2) . .
C55 C54 C57 121.1(3) . .
C52 C53 C54 121.8(2) . .
C52 C53 H53 119.1 . .
C54 C53 H53 119.1 . .
C53 C52 C51 121.0(3) . .
C53 C52 H52 119.5 . .
C51 C52 H52 119.5 . .
C54 C57 H57C 109.5 . .
C54 C57 H57B 109.5 . .
H57C C57 H57B 109.5 . .
C54 C57 H57A 109.5 . .
H57C C57 H57A 109.5 . .
H57B C57 H57A 109.5 . .
C23 C14 C13 107.7(2) . .
C23 C14 C15 127.0(2) . .
C13 C14 C15 124.7(2) . .
C131 C13 C14 125.6(2) . .
C131 C13 C12 127.8(2) . .
C14 C13 C12 106.6(2) . .
C13 C131 C132 129.1(2) . .
C13 C131 H131 115.4 . .
C132 C131 H131 115.4 . .
C123 C132 C131 128.4(3) . .
C123 C132 H132 115.8 . .
C131 C132 H132 115.8 . .
C122 C123 C132 129.5(3) . .
C122 C123 H123 115.2 . .
C132 C123 H123 115.2 . .
C123 C122 C121 129.2(3) . .
C123 C122 H122 115.4 . .
C121 C122 H122 115.4 . .
C122 C121 C12 129.2(3) . .
C122 C121 H121 115.4 . .
C12 C121 H121 115.4 . .
C121 C12 C11 125.7(2) . .
C121 C12 C13 126.6(2) . .
C11 C12 C13 107.7(2) . .
C14 C23 C11 110.6(2) . .
C14 C23 H23 124.7 . .
C11 C23 H23 124.7 . .
C23 C11 C12 107.3(2) . .
C23 C11 C10 125.5(2) . .
C12 C11 C10 127.1(2) . .
C09 C10 C11 123.2(2) . .
C09 C10 C41 117.0(2) . .
C11 C10 C41 119.7(2) . .
C42 C41 C46 117.7(2) . .
C42 C41 C10 121.4(2) . .
C46 C41 C10 120.9(2) . .
C41 C46 C45 120.9(3) . .
C41 C46 H46 119.6 . .
C45 C46 H46 119.6 . .
C44 C45 C46 120.8(3) . .
C44 C45 H45 119.6 . .
C46 C45 H45 119.6 . .
C43 C44 C45 118.0(2) . .
C43 C44 C47 120.6(3) . .
C45 C44 C47 121.4(3) . .
C44 C43 C42 121.6(3) . .
C44 C43 H43 119.2 . .
C42 C43 H43 119.2 . .
C41 C42 C43 121.1(3) . .
C41 C42 H42 119.5 . .
C43 C42 H42 119.5 . .
C44 C47 H47C 109.5 . .
C44 C47 H47B 109.5 . .
H47C C47 H47B 109.5 . .
C44 C47 H47A 109.5 . .
H47C C47 H47A 109.5 . .
H47B C47 H47A 109.5 . .
C10 C09 O22 119.7(2) . .
C10 C09 C08 132.9(2) . .
O22 C09 C08 107.3(2) . .
C07 C08 C09 108.8(2) . .
C07 C08 H08 125.6 . .
C09 C08 H08 125.6 . .
C08 C07 C06 108.2(2) . .
C08 C07 H07 125.9 . .
C06 C07 H07 125.9 . .
C05 C06 O22 119.9(2) . .
C05 C06 C07 132.6(2) . .
O22 C06 C07 107.4(2) . .
C06 C05 C31 120.2(2) . .
C06 C05 C04 120.9(2) . .
C31 C05 C04 119.0(2) . .
C36 C31 C32 116.1(2) . .
C36 C31 C05 123.0(2) . .
C32 C31 C05 120.8(2) . .
C35 C36 C31 122.0(2) . .
C35 C36 H36 119.0 . .
C31 C36 H36 119.0 . .
C36 C35 C34 121.2(3) . .
C36 C35 H35 119.4 . .
C34 C35 H35 119.4 . .
C33 C34 C35 116.9(3) . .
C33 C34 C37 121.8(2) . .
C35 C34 C37 121.3(2) . .
C32 C33 C34 122.0(2) . .
C32 C33 H33 119.0 . .
C34 C33 H33 119.0 . .
C33 C32 C31 121.6(2) . .
C33 C32 H32 119.2 . .
C31 C32 H32 119.2 . .
C34 C37 H37C 109.5 . .
C34 C37 H37B 109.5 . .
H37C C37 H37B 109.5 . .
C34 C37 H37A 109.5 . .
H37C C37 H37A 109.5 . .
H37B C37 H37A 109.5 . .
C21 C04 C03 108.2(2) . .
C21 C04 C05 127.4(2) . .
C03 C04 C05 124.4(2) . .
C031 C03 C04 126.0(2) . .
C031 C03 C02 127.3(2) . .
C04 C03 C02 106.6(2) . .
C03 C031 C032 130.6(2) . .
C03 C031 H031 114.7 . .
C032 C031 H031 114.7 . .
C031 C032 C023 127.4(3) . .
C031 C032 H032 116.3 . .
C023 C032 H032 116.3 . .
C022 C023 C032 129.7(3) . .
C022 C023 H023 115.2 . .
C032 C023 H023 115.2 . .
C021 C022 C023 129.0(3) . .
C021 C022 H022 115.5 . .
C023 C022 H022 115.5 . .
C022 C021 C02 130.1(3) . .
C022 C021 H021 114.9 . .
C02 C021 H021 114.9 . .
C021 C02 C01 127.0(2) . .
C021 C02 C03 125.9(2) . .
C01 C02 C03 107.1(2) . .
C02 C01 C21 107.5(2) . .
C02 C01 C20 126.7(2) . .
C21 C01 C20 125.7(2) . .
C04 C21 C01 110.4(2) . .
C04 C21 H21 124.8 . .
C01 C21 H21 124.8 . .
C19 C20 C01 121.3(2) . .
C19 C20 C61 119.6(2) . .
C01 C20 C61 119.0(2) . .
C66 C61 C62 117.4(2) . .
C66 C61 C20 120.3(2) . .
C62 C61 C20 122.3(2) . .
C65 C66 C61 121.2(3) . .
C65 C66 H66 119.4 . .
C61 C66 H66 119.4 . .
C66 C65 C64 121.1(3) . .
C66 C65 H65 119.5 . .
C64 C65 H65 119.5 . .
C63 C64 C65 118.2(2) . .
C63 C64 C67 120.9(3) . .
C65 C64 C67 120.9(3) . .
C64 C63 C62 121.4(3) . .
C64 C63 H63 119.3 . .
C62 C63 H63 119.3 . .
C63 C62 C61 120.7(3) . .
C63 C62 H62 119.7 . .
C61 C62 H62 119.7 . .
C64 C67 H67C 109.5 . .
C64 C67 H67B 109.5 . .
H67C C67 H67B 109.5 . .
C64 C67 H67A 109.5 . .
H67C C67 H67A 109.5 . .
H67B C67 H67A 109.5 . .
C77 C78 C73 121.1(4) . .
C77 C78 H78 119.4 . .
C73 C78 H78 119.4 . .
C78 C77 C76 119.8(4) . .
C78 C77 H77 120.1 . .
C76 C77 H77 120.1 . .
C77 C76 C75 119.3(4) . .
C77 C76 H76 120.4 . .
C75 C76 H76 120.4 . .
C74 C75 C76 121.5(4) . .
C74 C75 H75 119.3 . .
C76 C75 H75 119.3 . .
C75 C74 C73 119.3(4) . .
C75 C74 H74 120.3 . .
C73 C74 H74 120.3 . .
C74 C73 C78 119.0(4) . .
C74 C73 H73 120.5 . .
C78 C73 H73 120.5 . .
C70 C72 C71 119.9(3) 2_655 .
C70 C72 H72 120.1 2_655 .
C71 C72 H72 120.1 . .
C70 C71 C72 119.8(3) . .
C70 C71 H71 120.1 . .
C72 C71 H71 120.1 . .
C71 C70 C72 120.3(3) . 2_655
C71 C70 H70 119.8 . .
C72 C70 H70 119.8 2_655 .

loop_
_geom_bond_atom_site_label_1
_geom_bond_atom_site_label_2
_geom_bond_distance
_geom_bond_site_symmetry_2
O24 C16 1.395(3) .
O24 C19 1.400(3) .
O22 C06 1.399(3) .
O22 C09 1.402(3) .
C16 C15 1.365(3) .
C16 C17 1.430(3) .
C18 C17 1.353(3) .
C18 C19 1.432(3) .
C18 H18 0.9500 .
C17 H17 0.9500 .
C19 C20 1.348(3) .
C15 C14 1.465(3) .
C15 C51 1.485(4) .
C51 C56 1.400(3) .
C51 C52 1.405(3) .
C56 C55 1.385(3) .
C56 H56 0.9500 .
C55 C54 1.404(3) .
C55 H55 0.9500 .
C54 C53 1.383(4) .
C54 C57 1.507(4) .
C53 C52 1.378(4) .
C53 H53 0.9500 .
C52 H52 0.9500 .
C57 H57C 0.9800 .
C57 H57B 0.9800 .
C57 H57A 0.9800 .
C14 C23 1.406(3) .
C14 C13 1.421(3) .
C13 C131 1.387(3) .
C13 C12 1.479(3) .
C131 C132 1.395(3) .
C131 H131 0.9500 .
C132 C123 1.391(3) .
C132 H132 0.9500 .
C123 C122 1.381(4) .
C123 H123 0.9500 .
C122 C121 1.388(3) .
C122 H122 0.9500 .
C121 C12 1.396(3) .
C121 H121 0.9500 .
C12 C11 1.413(3) .
C23 C11 1.409(3) .
C23 H23 0.9500 .
C11 C10 1.462(3) .
C10 C09 1.348(3) .
C10 C41 1.489(3) .
C41 C42 1.389(3) .
C41 C46 1.395(3) .
C46 C45 1.402(3) .
C46 H46 0.9500 .
C45 C44 1.389(4) .
C45 H45 0.9500 .
C44 C43 1.380(4) .
C44 C47 1.520(3) .
C43 C42 1.390(3) .
C43 H43 0.9500 .
C42 H42 0.9500 .
C47 H47C 0.9800 .
C47 H47B 0.9800 .
C47 H47A 0.9800 .
C09 C08 1.430(3) .
C08 C07 1.358(3) .
C08 H08 0.9500 .
C07 C06 1.436(3) .
C07 H07 0.9500 .
C06 C05 1.365(3) .
C05 C31 1.471(3) .
C05 C04 1.476(3) .
C31 C36 1.399(3) .
C31 C32 1.400(3) .
C36 C35 1.382(3) .
C36 H36 0.9500 .
C35 C34 1.392(3) .
C35 H35 0.9500 .
C34 C33 1.390(4) .
C34 C37 1.499(4) .
C33 C32 1.374(3) .
C33 H33 0.9500 .
C32 H32 0.9500 .
C37 H37C 0.9800 .
C37 H37B 0.9800 .
C37 H37A 0.9800 .
C04 C21 1.390(3) .
C04 C03 1.415(3) .
C03 C031 1.378(3) .
C03 C02 1.488(3) .
C031 C032 1.388(3) .
C031 H031 0.9500 .
C032 C023 1.393(3) .
C032 H032 0.9500 .
C023 C022 1.384(4) .
C023 H023 0.9500 .
C022 C021 1.379(3) .
C022 H022 0.9500 .
C021 C02 1.389(3) .
C021 H021 0.9500 .
C02 C01 1.405(3) .
C01 C21 1.418(3) .
C01 C20 1.475(3) .
C21 H21 0.9500 .
C20 C61 1.491(3) .
C61 C66 1.395(3) .
C61 C62 1.401(3) .
C66 C65 1.383(3) .
C66 H66 0.9500 .
C65 C64 1.389(4) .
C65 H65 0.9500 .
C64 C63 1.376(4) .
C64 C67 1.523(3) .
C63 C62 1.391(3) .
C63 H63 0.9500 .
C62 H62 0.9500 .
C67 H67C 0.9800 .
C67 H67B 0.9800 .
C67 H67A 0.9800 .
C78 C77 1.347(5) .
C78 C73 1.380(5) .
C78 H78 0.9500 .
C77 C76 1.362(5) .
C77 H77 0.9500 .
C76 C75 1.368(5) .
C76 H76 0.9500 .
C75 C74 1.352(5) .
C75 H75 0.9500 .
C74 C73 1.369(4) .
C74 H74 0.9500 .
C73 H73 0.9500 .
C72 C70 1.372(4) 2_655
C72 C71 1.392(4) .
C72 H72 0.9500 .
C71 C70 1.372(4) .
C71 H71 0.9500 .
C70 C72 1.372(4) 2_655
C70 H70 0.9500 .
